data_7246623
loop_
_publ_author_name
'Nakanishi, Takumi'
'Hori, Yuta'
'Shigeta, Yasuteru'
'Sato, Hiroyasu'
'Wu, Shu-Qi'
'Kiyanagi, Ryoji'
'Munakata, Koji'
'Ohhara, Takashi'
'Sato, Osamu'

_publ_section_title
;
 Observation of proton-transfer-coupled spin transition by single-crystal
 neutron-diffraction measurement.
;
_journal_issue 17
_journal_name_full 'Physical chemistry chemical physics : PCCP'
_journal_page_first 12394
_journal_page_last 12400
_journal_paper_doi 10.1039/d3cp00527e
_journal_volume 25
_journal_year 2023
_chemical_formula_moiety 'C38 H32 Fe N8 O4, 2(C3 F6 N O4 S2)'
_chemical_formula_sum 'C44 H32 F12 Fe N10 O12 S4'
_chemical_formula_weight 1304.88
_space_group_crystal_system monoclinic
_space_group_IT_number 14
_space_group_name_Hall '-P 2ybc'
_space_group_name_H-M_alt 'P 1 21/c 1'
_atom_sites_solution_hydrogens geom
_atom_sites_solution_primary dual
_audit_creation_date 2022-05-23
_audit_creation_method
;
Olex2 1.3
(compiled 2020.11.12 svn.r5f609507 for OlexSys, GUI svn.r6408)
;
_audit_update_record
;
2022-05-23 deposited with the CCDC.	2023-04-13 downloaded from the CCDC.
;
_cell_angle_alpha 90
_cell_angle_beta 119.419(8)
_cell_angle_gamma 90
_cell_formula_units_Z 4
_cell_length_a 17.9201(10)
_cell_length_b 18.1588(7)
_cell_length_c 18.7085(11)
_cell_measurement_reflns_used 10413
_cell_measurement_temperature 363.15
_cell_measurement_theta_max 21.7910
_cell_measurement_theta_min 2.1470
_cell_volume 5302.9(6)
_computing_cell_refinement 'CrysAlisPro 1.171.41.41a (Rigaku OD, 2019)'
_computing_data_collection 'CrysAlisPro 1.171.41.41a (Rigaku OD, 2019)'
_computing_data_reduction 'CrysAlisPro 1.171.41.41a (Rigaku OD, 2019)'
_computing_molecular_graphics 'Olex2 1.3 (Dolomanov et al., 2009)'
_computing_publication_material 'Olex2 1.3 (Dolomanov et al., 2009)'
_computing_structure_refinement 'SHELXL 2016/6 (Sheldrick, 2015)'
_computing_structure_solution 'SHELXT  (Sheldrick, 2015)'
_diffrn_ambient_temperature 363.15
_diffrn_detector_area_resol_mean 5.811
_diffrn_detector_type 'HPC area detector'
_diffrn_measured_fraction_theta_full 0.999
_diffrn_measured_fraction_theta_max 0.996
_diffrn_measurement_details
;
List of Runs (angles in degrees, time in seconds):

  # Type    Start    End  Width  t~exp~   \w     \q     \k     \f   Frames
#--------------------------------------------------------------------------
  1  \w    -46.00 -10.00   0.50   38.07    --    5.00  45.00 -11.60   72
  2  \w    -96.00   5.00   0.50   38.07    --  -15.80  45.00  90.00  202
  3  \w     38.00  73.00   0.50   38.07    --  -15.80  45.00  90.00   70
  4  \w    -86.00 -60.00   0.50   38.07    --  -15.80  45.00 150.00   52
  5  \w     22.00  48.00   0.50   38.07    --  -15.80  45.00 150.00   52
  6  \w   -104.00  68.00   0.50   38.07    --  -15.80  45.00  30.00  344
;
_diffrn_measurement_device 'four-circle diffractometer'
_diffrn_measurement_device_type 'Rigaku XtaLAB P200'
_diffrn_measurement_method '\w scans'
_diffrn_radiation_type MoK\a
_diffrn_radiation_wavelength 0.71073
_diffrn_reflns_av_R_equivalents 0.0212
_diffrn_reflns_av_unetI/netI 0.0193
_diffrn_reflns_Laue_measured_fraction_full 0.999
_diffrn_reflns_Laue_measured_fraction_max 0.996
_diffrn_reflns_limit_h_max 20
_diffrn_reflns_limit_h_min -21
_diffrn_reflns_limit_k_max 21
_diffrn_reflns_limit_k_min -17
_diffrn_reflns_limit_l_max 22
_diffrn_reflns_limit_l_min -20
_diffrn_reflns_number 43985
_diffrn_reflns_point_group_measured_fraction_full 0.999
_diffrn_reflns_point_group_measured_fraction_max 0.996
_diffrn_reflns_theta_full 25.242
_diffrn_reflns_theta_max 25.375
_diffrn_reflns_theta_min 2.179
_exptl_absorpt_coefficient_mu 0.554
_exptl_absorpt_correction_T_max 1.00000
_exptl_absorpt_correction_T_min 0.82428
_exptl_absorpt_correction_type multi-scan
_exptl_absorpt_process_details
;
CrysAlisPro 1.171.41.41a (Rigaku Oxford Diffraction, 2019)
Empirical absorption correction using spherical harmonics,
 implemented in SCALE3 ABSPACK scaling algorithm.
;
_exptl_crystal_colour 'metallic blackish green'
_exptl_crystal_colour_lustre metallic
_exptl_crystal_colour_modifier blackish
_exptl_crystal_colour_primary green
_exptl_crystal_density_diffrn 1.634
_exptl_crystal_description prism
_exptl_crystal_F_000 2640
_exptl_crystal_size_max 0.239
_exptl_crystal_size_mid 0.178
_exptl_crystal_size_min 0.135
_refine_diff_density_max 1.684
_refine_diff_density_min -1.056
_refine_diff_density_rms 0.139
_refine_ls_extinction_method none
_refine_ls_goodness_of_fit_ref 1.791
_refine_ls_hydrogen_treatment constr
_refine_ls_matrix_type full
_refine_ls_number_parameters 1040
_refine_ls_number_reflns 9705
_refine_ls_number_restraints 1121
_refine_ls_restrained_S_all 1.865
_refine_ls_R_factor_all 0.1802
_refine_ls_R_factor_gt 0.1527
_refine_ls_shift/su_max 0.000
_refine_ls_shift/su_mean 0.000
_refine_ls_structure_factor_coef Fsqd
_refine_ls_weighting_details 'w=1/[\s^2^(Fo^2^)+(0.2000P)^2^] where P=(Fo^2^+2Fc^2^)/3'
_refine_ls_weighting_scheme calc
_refine_ls_wR_factor_gt 0.4202
_refine_ls_wR_factor_ref 0.4444
_reflns_Friedel_coverage 0.000
_reflns_number_gt 6210
_reflns_number_total 9705
_reflns_threshold_expression 'I > 2\s(I)'
_cod_data_source_file d3cp00527e2.cif
_cod_data_source_block FePy3OMe_HFDF_363k_Xray
_cod_depositor_comments 'Adding full bibliography for 7246623--7246626.cif.'
_cod_database_code 7246623
_shelx_shelxl_version_number 2016/6
_shelx_space_group_comment
;
The symmetry employed for this shelxl refinement is uniquely defined
by the following loop, which should always be used as a source of
symmetry information in preference to the above space-group names.
They are only intended as comments.
;
_olex2_refinement_description
;
1. Fixed Uiso
 At 1.2 times of:
  All C(H) groups, All N(H) groups
 At 1.5 times of:
  All C(H,H,H) groups
2. Restrained distances
 S2-N9 = S1-N9 = S3-N10 = S4-N10
 1.58 with sigma of 0.02
 C43-C42 = C44-C43 = C40-C39 = C41-C40
 1.54 with sigma of 0.02
 S3-C42 = S4-C44 = S2-C41 = S1-C39
 1.83 with sigma of 0.02
 F8-C42 = F7-C42 = F10-C43 = F9-C43 = F11-C44 = F12-C44 = F5-C41 = F6-C41 = F3-
 C40 = F4-C40 = F1-C39 = F2-C39
 1.34 with sigma of 0.02
 S3-O10 = S3-O9 = S4-O12 = S4-O11 = S1-O6 = S2-O8 = S2-O7 = S1-O5
 1.43 with sigma of 0.02
 F7-S3 = F12-S4
 2.61 with sigma of 0.01
 F8-S3 = F11-S4
 2.61 with sigma of 0.01
 F8-C43
 2.35 with sigma of 0.01
 F7-C43
 2.35 with sigma of 0.01
 F9-C42
 2.35 with sigma of 0.01
 S1-S2 = S3-S4
 2.73 with sigma of 0.01
 C42-C44 = C39-C41
 2.6 with sigma of 0.01
 N9-C39 = C42-N10
 2.63 with sigma of 0.01
 N10-C44 = N9-C41
 2.63 with sigma of 0.01
 C40-S1 = C43-S4
 2.83 with sigma of 0.01
 S2-C40 = S3-C43
 2.83 with sigma of 0.01
 F1-F2 = F3-F4 = F6-F5 = F12-F11 = F9-F10 = F7-F8
 2.15 with sigma of 0.01
 F5-S2 = F1-S1
 2.61 with sigma of 0.01
 F2-S1 = F6-S2
 2.61 with sigma of 0.01
 F1-C40
 2.35 with sigma of 0.01
 F2-C40
 2.35 with sigma of 0.01
 C39-F4
 2.35 with sigma of 0.01
 C39-F3
 2.35 with sigma of 0.01
 C40-F5
 2.35 with sigma of 0.01
 C40-F6
 2.35 with sigma of 0.01
 F4-C41
 2.35 with sigma of 0.01
 O5-O6 = O8-O7 = O11-O12 = O9-O10
 2.45 with sigma of 0.01
 O7-N9
 2.45 with sigma of 0.01
 O7-C41
 2.6 with sigma of 0.01
 S1-O6 \\sim S1A-O6A
 with sigma of 0.02
 S1-O5 \\sim S1A-O5A
 with sigma of 0.02
 S1-C39 \\sim S1A-C39A
 with sigma of 0.02
 S2-O8 \\sim S2A-O8A
 with sigma of 0.02
 S2-O7 \\sim S2A-O7A
 with sigma of 0.02
 S2-C41 \\sim S2A-C41A
 with sigma of 0.02
 F6-C41 \\sim F6A-C41A
 with sigma of 0.02
 F2-C39 \\sim F2A-C39A
 with sigma of 0.02
 S1-S2 \\sim S1A-S2A
 with sigma of 0.01
 S1-F1 \\sim S1A-F1A
 with sigma of 0.01
 S1-F2 \\sim S1A-F2A
 with sigma of 0.01
 S2-F5 \\sim S2A-F5A
 with sigma of 0.01
 S2-F6 \\sim S2A-F6A
 with sigma of 0.01
 F5-F6 \\sim F5A-F6A
 with sigma of 0.01
 F5-F1 \\sim F5A-F1A
 with sigma of 0.01
 F5-F3 \\sim F5A-F3A
 with sigma of 0.01
 F5-C39 \\sim F5A-C39A
 with sigma of 0.01
 F5-C41 \\sim F5A-C41A
 with sigma of 0.01
 F1-F3 \\sim F1A-F3A
 with sigma of 0.01
 F1-F2 \\sim F1A-F2A
 with sigma of 0.01
 F1-C39 \\sim F1A-C39A
 with sigma of 0.01
 F1-C41 \\sim F1A-C41A
 with sigma of 0.01
 F4-F3 \\sim F4A-F3A
 with sigma of 0.01
 F4-C39 \\sim F4A-C39A
 with sigma of 0.01
 F4-C41 \\sim F4A-C41A
 with sigma of 0.01
 F3-C39 \\sim F3A-C39A
 with sigma of 0.01
 F3-C41 \\sim F3A-C41A
 with sigma of 0.01
 O6-O5 \\sim O6A-O5A
 with sigma of 0.01
 O6-C39 \\sim O6A-C39A
 with sigma of 0.01
 O5-C39 \\sim O5A-C39A
 with sigma of 0.01
 O8-O7 \\sim O8A-O7A
 with sigma of 0.01
 O8-C41 \\sim O8A-C41A
 with sigma of 0.01
 O7-C41 \\sim O7A-C41A
 with sigma of 0.01
 C39-C41 \\sim C39A-C41A
 with sigma of 0.01
 F4-C40 \\sim F4A-C40A
 with sigma of 0.02
 S1-C40 \\sim S1A-C40A
 with sigma of 0.01
 S2-C40 \\sim S2A-C40A
 with sigma of 0.01
 F5-C40 \\sim F5A-C40A
 with sigma of 0.01
 F6-C40 \\sim F6A-C40A
 with sigma of 0.01
 F1-C40 \\sim F1A-C40A
 with sigma of 0.01
 F3-C40 \\sim F3A-C40A
 with sigma of 0.01
 F2-C40 \\sim F2A-C40A
 with sigma of 0.01
 C39-C40 \\sim C39A-C40A
 with sigma of 0.01
 C40-C41 \\sim C40A-C41A
 with sigma of 0.01
 S4-O11 \\sim S4A-O11A
 with sigma of 0.02
 S4-N10 \\sim S4A-N10A
 with sigma of 0.02
 S4-O12 \\sim S4A-O12A
 with sigma of 0.02
 S4-C44 \\sim S4A-C44A
 with sigma of 0.02
 S3-O9 \\sim S3A-O9A
 with sigma of 0.02
 S3-O10 \\sim S3A-O10A
 with sigma of 0.02
 S3-N10 \\sim S3A-N10A
 with sigma of 0.02
 S3-C42 \\sim S3A-C42A
 with sigma of 0.02
 F11-C44 \\sim F11A-C44A
 with sigma of 0.02
 F12-C44 \\sim F12A-C44A
 with sigma of 0.02
 F9-C43 \\sim F9A-C43A
 with sigma of 0.02
 F8-C42 \\sim F8A-C42A
 with sigma of 0.02
 F10-C43 \\sim F10A-C43A
 with sigma of 0.02
 F7-C42 \\sim F7A-C42A
 with sigma of 0.02
 C44-C43 \\sim C44A-C43A
 with sigma of 0.02
 C43-C42 \\sim C43A-C42A
 with sigma of 0.02
 S4-S3 \\sim S4A-S3A
 with sigma of 0.04
 S4-F11 \\sim S4A-F11A
 with sigma of 0.04
 S4-F12 \\sim S4A-F12A
 with sigma of 0.04
 S4-C43 \\sim S4A-C43A
 with sigma of 0.04
 S3-F8 \\sim S3A-F8A
 with sigma of 0.04
 S3-F7 \\sim S3A-F7A
 with sigma of 0.04
 S3-C43 \\sim S3A-C43A
 with sigma of 0.04
 F11-F12 \\sim F11A-F12A
 with sigma of 0.04
 F11-C43 \\sim F11A-C43A
 with sigma of 0.04
 F12-C43 \\sim F12A-C43A
 with sigma of 0.04
 F9-F10 \\sim F9A-F10A
 with sigma of 0.04
 F9-C44 \\sim F9A-C44A
 with sigma of 0.04
 F9-C42 \\sim F9A-C42A
 with sigma of 0.04
 F8-F7 \\sim F8A-F7A
 with sigma of 0.04
 F8-C43 \\sim F8A-C43A
 with sigma of 0.04
 F10-C44 \\sim F10A-C44A
 with sigma of 0.04
 F10-C42 \\sim F10A-C42A
 with sigma of 0.04
 O9-O10 \\sim O9A-O10A
 with sigma of 0.04
 O9-N10 \\sim O9A-N10A
 with sigma of 0.04
 O9-C42 \\sim O9A-C42A
 with sigma of 0.04
 O10-N10 \\sim O10A-N10A
 with sigma of 0.04
 O10-C42 \\sim O10A-C42A
 with sigma of 0.04
 O11-N10 \\sim O11A-N10A
 with sigma of 0.04
 O11-O12 \\sim O11A-O12A
 with sigma of 0.04
 O11-C44 \\sim O11A-C44A
 with sigma of 0.04
 F7-C43 \\sim F7A-C43A
 with sigma of 0.04
 N10-O12 \\sim N10A-O12A
 with sigma of 0.04
 N10-C44 \\sim N10A-C44A
 with sigma of 0.04
 N10-C42 \\sim N10A-C42A
 with sigma of 0.04
 O12-C44 \\sim O12A-C44A
 with sigma of 0.04
 C44-C42 \\sim C44A-C42A
 with sigma of 0.04
 S1-N9 \\sim S1A-N9A
 with sigma of 0.02
 S2-N9 \\sim S2A-N9A
 with sigma of 0.02
 O6-N9 \\sim O6A-N9A
 with sigma of 0.01
 O5-N9 \\sim O5A-N9A
 with sigma of 0.01
 O8-N9 \\sim O8A-N9A
 with sigma of 0.01
 O7-N9 \\sim O7A-N9A
 with sigma of 0.01
 N9-C39 \\sim N9A-C39A
 with sigma of 0.01
 N9-C41 \\sim N9A-C41A
 with sigma of 0.01
3. Uiso/Uaniso restraints and constraints
F10 \\sim S4 \\sim O11 \\sim N10 \\sim O12 \\sim C44 \\sim S3 \\sim F11 \\sim
F12 \\sim C43 \\sim O9 \\sim O10 \\sim C42 \\sim F9 \\sim F8 \\sim F7: within
2A with sigma of 0.04 and sigma for terminal atoms of 0.08 within 2A
N9 \\sim S1 \\sim O6 \\sim O5 \\sim C39 \\sim S2 \\sim F1 \\sim F2 \\sim C40
\\sim O8 \\sim O7 \\sim C41 \\sim F4 \\sim F3 \\sim F5 \\sim F6: within 2A with
sigma of 0.04 and sigma for terminal atoms of 0.08 within 2A
N10A \\sim C43A \\sim F9A \\sim C44A \\sim C42A \\sim F10A \\sim S4A \\sim F11A
\\sim F12A \\sim S3A \\sim F8A \\sim F7A \\sim O11A \\sim O12A \\sim O9A \\sim
O10A: within 2A with sigma of 0.04 and sigma for terminal atoms of 0.08 within
2A
N9A \\sim S1A \\sim S2A \\sim O6A \\sim O5A \\sim C39A \\sim O8A \\sim O7A
\\sim C41A \\sim F1A \\sim F2A \\sim C40A \\sim F5A \\sim F6A \\sim F4A \\sim
F3A: within 2A with sigma of 0.04 and sigma for terminal atoms of 0.08 within 2A
4. Rigid body (RIGU) restrains
 F12, S4, O11, N10, O12, C44, S3, F11, C43, O9, O10, C42, F9, F10, F8, F7
 with sigma for 1-2 distances of 0.004 and sigma for 1-3 distances of 0.004
 N9, S1, O6, O5, C39, S2, F1, F2, C40, O8, O7, C41, F4, F3, F5, F6
 with sigma for 1-2 distances of 0.004 and sigma for 1-3 distances of 0.004
 N10, S4, O11, O12, C44, S3, F11, F12, C43, O9, O10, C42, F9, F10, F8, F7
 with sigma for 1-2 distances of 0.004 and sigma for 1-3 distances of 0.004
 N10A, C43A, F9A, C44A, C42A, F10A, S4A, F11A, F12A, S3A, F8A, F7A, O11A, O12A,
  O9A, O10A
 with sigma for 1-2 distances of 0.004 and sigma for 1-3 distances of 0.004
 N9A, S1A, S2A, O6A, O5A, C39A, O8A, O7A, C41A, F1A, F2A, C40A, F5A, F6A, F4A,
 F3A
 with sigma for 1-2 distances of 0.004 and sigma for 1-3 distances of 0.004
5. Others
 Sof(N9A)=Sof(S1A)=Sof(O6A)=Sof(O5A)=Sof(C39A)=Sof(S2A)=Sof(F1A)=Sof(F2A)=
 Sof(C40A)=Sof(O8A)=Sof(O7A)=Sof(C41A)=Sof(F4A)=Sof(F3A)=Sof(F5A)=Sof(F6A)=1-
 FVAR(1)
 Sof(S1)=Sof(S2)=Sof(F5)=Sof(F6)=Sof(F1)=Sof(F4)=Sof(F3)=Sof(F2)=Sof(O6)=
 Sof(O5)=Sof(O8)=Sof(O7)=Sof(N9)=Sof(C39)=Sof(C40)=Sof(C41)=FVAR(1)
 Sof(N10A)=Sof(S4A)=Sof(O11A)=Sof(O12A)=Sof(C44A)=Sof(S3A)=Sof(F11A)=Sof(F12A)=
 Sof(C43A)=Sof(O9A)=Sof(O10A)=Sof(C42A)=Sof(F9A)=Sof(F10A)=Sof(F8A)=Sof(F7A)=1-
 FVAR(2)
 Sof(S4)=Sof(S3)=Sof(F11)=Sof(F12)=Sof(F9)=Sof(F8)=Sof(F10)=Sof(O9)=Sof(O10)=
 Sof(O11)=Sof(F7)=Sof(N10)=Sof(O12)=Sof(C44)=Sof(C43)=Sof(C42)=FVAR(2)
6.a Aromatic/amide H refined with riding coordinates:
 N7(H2), N3(H1), C17(H3), C18(H38), C1(H19), C4(H16), C25(H30), C19(H37),
 C21(H35), C20(H36), C15(H5A), C2(H18), C11(H14), C38(H4), C14(H6), C35(H21),
 C8(H11), C3(H17), C31(H25), C10(H13), C27(H32), C26(H31), C32(H24), C9(H12),
 C28(H33), C33(H23)
6.b Idealised Me refined as rotating group:
 C37(H8A,H8B,H8C), C36(H27A,H27B,H27C)
;
_olex2_submission_special_instructions 'No special instructions were received'
_oxdiff_exptl_absorpt_empirical_details
;
Empirical correction (ABSPACK) includes:
- Absorption correction using spherical harmonics
- Frame scaling
;

loop_
_space_group_symop_operation_xyz
'x, y, z'
'-x, y+1/2, -z+1/2'
'-x, -y, -z'
'x, -y-1/2, z-1/2'

loop_
_atom_site_label
_atom_site_type_symbol
_atom_site_fract_x
_atom_site_fract_y
_atom_site_fract_z
_atom_site_U_iso_or_equiv
_atom_site_adp_type
_atom_site_occupancy
_atom_site_site_symmetry_order
_atom_site_calc_flag
_atom_site_refinement_flags_posn
_atom_site_refinement_flags_adp
_atom_site_refinement_flags_occupancy
_atom_site_disorder_assembly
_atom_site_disorder_group
Fe1 Fe 0.20976(5) 0.31500(5) 0.42805(5) 0.0924(5) Uani 1 1 d . . . . .
S1 S 0.3643(4) 0.4456(4) 0.8185(5) 0.199(3) Uani 0.598(11) 1 d D U P A 1
S2 S 0.4992(6) 0.3738(5) 0.9362(5) 0.246(4) Uani 0.598(11) 1 d D U P A 1
S4 S 0.8927(4) 0.3002(3) 0.9005(5) 0.142(2) Uani 0.555(12) 1 d D U P B 1
S3 S 0.8777(5) 0.3523(4) 0.7572(4) 0.149(3) Uani 0.555(12) 1 d D U P B 1
F5 F 0.5941(8) 0.4259(7) 0.8782(9) 0.288(10) Uani 0.598(11) 1 d D U P A 1
F6 F 0.5915(9) 0.3077(7) 0.8848(9) 0.269(10) Uani 0.598(11) 1 d D U P A 1
F1 F 0.4460(10) 0.4903(6) 0.7435(11) 0.271(9) Uani 0.598(11) 1 d D U P A 1
F4 F 0.4307(10) 0.3014(6) 0.7663(12) 0.341(13) Uani 0.598(11) 1 d D U P A 1
F3 F 0.5126(11) 0.3656(11) 0.7336(12) 0.267(9) Uani 0.598(11) 1 d D U P A 1
F2 F 0.3430(8) 0.4153(11) 0.6741(6) 0.310(11) Uani 0.598(11) 1 d D U P A 1
F11 F 0.8948(12) 0.4058(8) 0.9986(7) 0.163(6) Uani 0.555(12) 1 d D U P B 1
O1 O 0.2656(3) 0.4189(2) 0.4416(3) 0.1053(13) Uani 1 1 d . . . . .
O2 O 0.1606(3) 0.3376(3) 0.5087(3) 0.1099(13) Uani 1 1 d . . . . .
O6 O 0.3034(10) 0.3878(7) 0.8088(12) 0.202(6) Uani 0.598(11) 1 d D U P A 1
F12 F 0.7821(9) 0.4043(10) 0.8797(10) 0.236(9) Uani 0.555(12) 1 d D U P B 1
O5 O 0.3212(11) 0.5164(7) 0.7811(16) 0.257(9) Uani 0.598(11) 1 d D U P A 1
N6 N 0.0818(3) 0.3451(3) 0.3518(3) 0.0906(13) Uani 1 1 d . . . . .
O8 O 0.4423(10) 0.3205(8) 0.9341(10) 0.230(8) Uani 0.598(11) 1 d D U P A 1
N5 N 0.1828(4) 0.2968(3) 0.3030(4) 0.0990(14) Uani 1 1 d . . . . .
F9 F 0.9891(8) 0.4392(9) 0.9359(8) 0.225(8) Uani 0.555(12) 1 d D U P B 1
N2 N 0.3415(3) 0.3013(3) 0.5114(3) 0.0898(13) Uani 1 1 d . . . . .
O4 O 0.5839(6) 0.5935(5) 0.6429(6) 0.186(3) Uani 1 1 d . . . . .
N1 N 0.2281(4) 0.2003(3) 0.4610(4) 0.0983(14) Uani 1 1 d . . . . .
F8 F 0.8267(13) 0.4894(8) 0.7437(7) 0.281(12) Uani 0.555(12) 1 d D U P B 1
N7 N 0.0404(4) 0.3655(3) 0.3957(4) 0.1049(16) Uani 1 1 d . . . . .
H2 H -0.012190 0.379561 0.372362 0.126 Uiso 1 1 calc R U . . .
F10 F 0.8890(12) 0.5185(5) 0.9039(10) 0.203(8) Uani 0.555(12) 1 d D U P B 1
O7 O 0.5747(10) 0.3922(13) 1.0141(7) 0.325(14) Uani 0.598(11) 1 d D U P A 1
N4 N 0.5206(4) 0.2695(5) 0.6165(4) 0.133(2) Uani 1 1 d . . . . .
O3 O -0.1533(9) 0.4467(7) 0.5104(9) 0.219(5) Uani 1 1 d . . . . .
N3 N 0.3881(3) 0.3634(3) 0.5329(3) 0.0999(15) Uani 1 1 d . . . . .
H1 H 0.441690 0.364507 0.568835 0.120 Uiso 1 1 calc R U . . .
O9 O 0.9713(7) 0.3439(14) 0.7937(11) 0.179(6) Uani 0.555(12) 1 d D U P B 1
O10 O 0.8267(10) 0.3484(12) 0.6776(8) 0.195(7) Uani 0.555(12) 1 d D U P B 1
O11 O 0.9799(7) 0.2892(10) 0.9436(10) 0.191(6) Uani 0.555(12) 1 d D U P B 1
F7 F 0.9625(12) 0.4748(9) 0.8002(11) 0.273(10) Uani 0.555(12) 1 d D U P B 1
N9 N 0.4485(10) 0.4525(9) 0.9035(8) 0.259(9) Uani 0.598(11) 1 d D U P A 1
C23 C 0.0435(4) 0.3367(4) 0.2733(4) 0.0920(16) Uani 1 1 d . . . . .
C22 C 0.1031(4) 0.3160(3) 0.2435(4) 0.0937(17) Uani 1 1 d . . . . .
N8 N -0.0866(4) 0.3957(5) 0.2465(5) 0.150(3) Uani 1 1 d . . . . .
N10 N 0.8624(9) 0.3002(5) 0.8104(7) 0.119(4) Uani 0.555(12) 1 d D U P B 1
O12 O 0.8365(14) 0.2519(12) 0.9156(18) 0.253(10) Uani 0.555(12) 1 d D U P B 1
C29 C 0.0896(5) 0.3612(3) 0.4762(4) 0.0929(16) Uani 1 1 d . . . . .
C17 C 0.4701(5) 0.5074(4) 0.5757(5) 0.1050(19) Uani 1 1 d . . . . .
H3 H 0.502982 0.468461 0.608284 0.126 Uiso 1 1 calc R U . . .
C18 C 0.2399(7) 0.2801(6) 0.2819(6) 0.141(3) Uani 1 1 d . . . . .
H38 H 0.292967 0.263304 0.322513 0.169 Uiso 1 1 calc R U . . .
C1 C 0.1673(5) 0.1481(5) 0.4288(5) 0.124(2) Uani 1 1 d . . . . .
H19 H 0.111543 0.163464 0.393495 0.149 Uiso 1 1 calc R U . . .
C4 C 0.3237(6) 0.1045(4) 0.5349(6) 0.142(3) Uani 1 1 d . . . . .
H16 H 0.377809 0.089913 0.575635 0.170 Uiso 1 1 calc R U . . .
C12 C 0.3426(4) 0.4251(3) 0.4925(4) 0.0910(16) Uani 1 1 d . . . . .
C5 C 0.3070(5) 0.1797(3) 0.5132(5) 0.1002(18) Uani 1 1 d . . . . .
C6 C 0.3711(4) 0.2388(3) 0.5489(4) 0.0907(15) Uani 1 1 d . . . . .
C7 C 0.4595(5) 0.2283(4) 0.6187(5) 0.109(2) Uani 1 1 d . . . . .
C39 C 0.4097(8) 0.4300(7) 0.7498(7) 0.200(6) Uani 0.598(11) 1 d D U P A 1
C25 C -0.0968(6) 0.3044(6) 0.1508(5) 0.141(3) Uani 1 1 d . . . . .
H30 H -0.070144 0.269538 0.134510 0.169 Uiso 1 1 calc R U . . .
C19 C 0.2265(9) 0.2857(7) 0.2020(7) 0.150(3) Uani 1 1 d . . . . .
H37 H 0.270128 0.277480 0.189628 0.180 Uiso 1 1 calc R U . . .
C13 C 0.3856(4) 0.4971(4) 0.5131(4) 0.0980(17) Uani 1 1 d . . . . .
C40 C 0.4726(6) 0.3647(6) 0.7752(6) 0.170(5) Uani 0.598(11) 1 d D U P A 1
C24 C -0.0498(5) 0.3459(5) 0.2205(5) 0.117(2) Uani 1 1 d . . . . .
C21 C 0.0842(6) 0.3207(4) 0.1626(5) 0.113(2) Uani 1 1 d . . . . .
H35 H 0.030060 0.334953 0.121613 0.135 Uiso 1 1 calc R U . . .
C20 C 0.1478(9) 0.3036(6) 0.1448(7) 0.140(3) Uani 1 1 d . . . . .
H36 H 0.135170 0.304630 0.090301 0.168 Uiso 1 1 calc R U . . .
C15 C 0.3733(8) 0.6252(5) 0.4814(9) 0.154(4) Uani 1 1 d . . . . .
H5A H 0.342747 0.665815 0.450685 0.185 Uiso 1 1 calc R U . . .
C30 C 0.0495(5) 0.3877(4) 0.5269(5) 0.108(2) Uani 1 1 d . . . . .
C41 C 0.5455(7) 0.3694(5) 0.8671(7) 0.158(5) Uani 0.598(11) 1 d D U P A 1
C16 C 0.5027(6) 0.5788(5) 0.5871(6) 0.125(3) Uani 1 1 d . . . . .
C2 C 0.1802(7) 0.0763(6) 0.4432(8) 0.158(4) Uani 1 1 d . . . . .
H18 H 0.135624 0.042555 0.417912 0.189 Uiso 1 1 calc R U . . .
C11 C 0.5982(7) 0.2618(8) 0.6782(8) 0.172(4) Uani 1 1 d . . . . .
H14 H 0.642206 0.289424 0.678981 0.206 Uiso 1 1 calc R U . . .
C38 C 0.4562(8) 0.6332(5) 0.5444(8) 0.144(3) Uani 1 1 d . . . . .
H4 H 0.479615 0.680292 0.556817 0.173 Uiso 1 1 calc R U . . .
C14 C 0.3363(6) 0.5565(4) 0.4644(6) 0.128(3) Uani 1 1 d . . . . .
H6 H 0.280573 0.549411 0.422057 0.153 Uiso 1 1 calc R U . . .
C35 C -0.0363(6) 0.4034(4) 0.4902(6) 0.125(2) Uani 1 1 d . . . . .
H21 H -0.070724 0.397355 0.433887 0.150 Uiso 1 1 calc R U . . .
C8 C 0.4769(7) 0.1823(5) 0.6830(7) 0.151(4) Uani 1 1 d . . . . .
H11 H 0.432698 0.154561 0.681876 0.181 Uiso 1 1 calc R U . . .
C44 C 0.8696(11) 0.3944(6) 0.9198(7) 0.133(4) Uani 0.555(12) 1 d D U P B 1
C3 C 0.2620(7) 0.0542(5) 0.4969(8) 0.164(4) Uani 1 1 d . . . . .
H17 H 0.274700 0.004361 0.507033 0.197 Uiso 1 1 calc R U . . .
C37 C 0.6324(9) 0.5410(7) 0.6947(10) 0.194(6) Uani 1 1 d . . . . .
H8A H 0.678410 0.529061 0.684401 0.291 Uiso 1 1 calc R U . . .
H8B H 0.598175 0.497917 0.686980 0.291 Uiso 1 1 calc R U . . .
H8C H 0.655455 0.558250 0.750100 0.291 Uiso 1 1 calc R U . . .
C31 C 0.0984(8) 0.3914(5) 0.6073(7) 0.144(3) Uani 1 1 d . . . . .
H25 H 0.155022 0.375582 0.632158 0.173 Uiso 1 1 calc R U . . .
C10 C 0.6177(10) 0.2124(8) 0.7446(10) 0.225(9) Uani 1 1 d . . . . .
H13 H 0.674350 0.206186 0.785565 0.270 Uiso 1 1 calc R U . . .
C34 C -0.0728(10) 0.4289(6) 0.5378(9) 0.155(4) Uani 1 1 d . . . . .
C27 C -0.2209(9) 0.3592(15) 0.1271(12) 0.213(9) Uani 1 1 d . . . . .
H32 H -0.280119 0.364239 0.097021 0.256 Uiso 1 1 calc R U . . .
C26 C -0.1846(10) 0.3158(11) 0.1054(8) 0.183(6) Uani 1 1 d . . . . .
H31 H -0.216415 0.289395 0.057094 0.219 Uiso 1 1 calc R U . . .
C43 C 0.9002(9) 0.4535(4) 0.8821(6) 0.141(4) Uani 0.555(12) 1 d D U P B 1
C32 C 0.0631(11) 0.4202(7) 0.6563(8) 0.164(4) Uani 1 1 d . . . . .
H24 H 0.099120 0.427760 0.712150 0.197 Uiso 1 1 calc R U . . .
C9 C 0.5573(8) 0.1760(7) 0.7485(7) 0.162(4) Uani 1 1 d . . . . .
H12 H 0.568430 0.147191 0.793741 0.195 Uiso 1 1 calc R U . . .
C28 C -0.1728(9) 0.4021(10) 0.1983(11) 0.201(6) Uani 1 1 d . . . . .
H33 H -0.201554 0.436343 0.212926 0.241 Uiso 1 1 calc R U . . .
C33 C -0.0145(12) 0.4353(7) 0.6254(10) 0.169(4) Uani 1 1 d . . . . .
H23 H -0.035703 0.451104 0.659327 0.203 Uiso 1 1 calc R U . . .
C36 C -0.2120(10) 0.4341(11) 0.4260(15) 0.222(7) Uani 1 1 d . . . . .
H27A H -0.191226 0.394739 0.406214 0.333 Uiso 1 1 calc R U . . .
H27B H -0.217521 0.478045 0.395293 0.333 Uiso 1 1 calc R U . . .
H27C H -0.266827 0.420934 0.419598 0.333 Uiso 1 1 calc R U . . .
C42 C 0.8876(9) 0.4421(5) 0.7957(6) 0.127(4) Uani 0.555(12) 1 d D U P B 1
N9A N 0.4254(17) 0.4998(13) 0.8574(12) 0.337(13) Uani 0.402(11) 1 d D U P A 2
S1A S 0.4532(13) 0.4246(13) 0.9066(9) 0.356(11) Uani 0.402(11) 1 d D U P A 2
O6A O 0.488(2) 0.4242(19) 0.9933(13) 0.36(2) Uani 0.402(11) 1 d D U P A 2
O5A O 0.403(2) 0.360(2) 0.863(2) 0.42(2) Uani 0.402(11) 1 d D U P A 2
C39A C 0.5447(12) 0.4022(12) 0.8829(9) 0.288(11) Uani 0.402(11) 1 d D U P A 2
S2A S 0.3563(9) 0.4826(11) 0.7589(10) 0.308(9) Uani 0.402(11) 1 d D U P A 2
F1A F 0.5482(14) 0.3308(11) 0.8840(14) 0.295(13) Uani 0.402(11) 1 d D U P A 2
F2A F 0.6107(12) 0.4330(18) 0.9392(10) 0.44(2) Uani 0.402(11) 1 d D U P A 2
C40A C 0.5200(8) 0.4310(7) 0.7960(7) 0.120(5) Uani 0.402(11) 1 d D U P A 2
O8A O 0.317(2) 0.5468(16) 0.721(2) 0.332(19) Uani 0.402(11) 1 d D U P A 2
O7A O 0.2986(19) 0.4263(19) 0.770(3) 0.41(2) Uani 0.402(11) 1 d D U P A 2
C41A C 0.4206(10) 0.4226(10) 0.7357(9) 0.278(11) Uani 0.402(11) 1 d D U P A 2
F4A F 0.5386(16) 0.5023(8) 0.7997(14) 0.315(15) Uani 0.402(11) 1 d D U P A 2
F3A F 0.5528(16) 0.3916(12) 0.7613(15) 0.302(16) Uani 0.402(11) 1 d D U P A 2
F5A F 0.3979(10) 0.3543(10) 0.7276(11) 0.255(10) Uani 0.402(11) 1 d D U P A 2
F6A F 0.4101(14) 0.4438(15) 0.6597(9) 0.355(17) Uani 0.402(11) 1 d D U P A 2
N10A N 0.899(2) 0.2900(14) 0.8448(16) 0.276(11) Uani 0.445(12) 1 d D U P B 2
S4A S 0.8898(14) 0.3384(10) 0.7784(11) 0.267(9) Uani 0.445(12) 1 d D U P B 2
O11A O 0.812(2) 0.321(2) 0.7103(16) 0.303(17) Uani 0.445(12) 1 d D U P B 2
O12A O 0.965(2) 0.330(3) 0.767(3) 0.34(2) Uani 0.445(12) 1 d D U P B 2
C44A C 0.8868(19) 0.4349(12) 0.8051(17) 0.238(9) Uani 0.445(12) 1 d D U P B 2
S3A S 0.8796(16) 0.3031(11) 0.9130(13) 0.281(9) Uani 0.445(12) 1 d D U P B 2
F11A F 0.8688(18) 0.4788(14) 0.7445(16) 0.238(10) Uani 0.445(12) 1 d D U P B 2
F12A F 0.9656(18) 0.4549(17) 0.8735(19) 0.317(15) Uani 0.445(12) 1 d D U P B 2
C43A C 0.8353(17) 0.4469(13) 0.8503(14) 0.236(8) Uani 0.445(12) 1 d D U P B 2
O9A O 0.7855(19) 0.287(2) 0.860(3) 0.358(19) Uani 0.445(12) 1 d D U P B 2
O10A O 0.929(2) 0.2745(13) 0.9816(13) 0.249(13) Uani 0.445(12) 1 d D U P B 2
C42A C 0.859(2) 0.3947(13) 0.9225(15) 0.237(10) Uani 0.445(12) 1 d D U P B 2
F9A F 0.7557(14) 0.4296(14) 0.7797(18) 0.302(14) Uani 0.445(12) 1 d D U P B 2
F10A F 0.838(2) 0.5146(13) 0.8711(18) 0.260(12) Uani 0.445(12) 1 d D U P B 2
F8A F 0.911(2) 0.4277(15) 0.9961(14) 0.230(15) Uani 0.445(12) 1 d D U P B 2
F7A F 0.787(2) 0.3971(18) 0.933(2) 0.300(14) Uani 0.445(12) 1 d D U P B 2

loop_
_atom_site_aniso_label
_atom_site_aniso_U_11
_atom_site_aniso_U_22
_atom_site_aniso_U_33
_atom_site_aniso_U_23
_atom_site_aniso_U_13
_atom_site_aniso_U_12
Fe1 0.0737(6) 0.1048(7) 0.0837(7) 0.0056(4) 0.0271(5) 0.0036(4)
S1 0.126(4) 0.210(6) 0.229(7) 0.004(5) 0.063(4) 0.035(3)
S2 0.271(10) 0.236(8) 0.188(7) 0.045(6) 0.079(6) 0.048(7)
S4 0.147(4) 0.110(3) 0.149(5) 0.027(3) 0.056(4) 0.004(3)
S3 0.142(4) 0.154(4) 0.115(4) 0.008(3) 0.035(3) 0.009(4)
F5 0.223(16) 0.241(13) 0.261(19) 0.023(14) 0.012(13) -0.092(12)
F6 0.189(14) 0.195(11) 0.36(2) 0.058(12) 0.082(14) 0.080(10)
F1 0.261(16) 0.222(13) 0.39(3) 0.074(15) 0.206(17) 0.074(11)
F4 0.33(2) 0.149(9) 0.48(3) -0.094(16) 0.15(2) -0.052(12)
F3 0.285(19) 0.32(2) 0.239(14) -0.113(16) 0.159(14) -0.022(15)
F2 0.172(12) 0.54(4) 0.206(12) 0.035(17) 0.081(9) 0.069(13)
F11 0.263(16) 0.127(11) 0.123(7) 0.008(6) 0.112(9) 0.002(9)
O1 0.086(3) 0.099(3) 0.104(3) 0.011(2) 0.027(2) 0.007(2)
O2 0.097(3) 0.135(3) 0.091(3) 0.004(3) 0.041(3) 0.003(3)
O6 0.147(10) 0.218(12) 0.256(17) -0.035(13) 0.110(11) -0.015(9)
F12 0.163(9) 0.33(2) 0.231(15) -0.023(17) 0.112(10) 0.035(11)
O5 0.192(13) 0.198(12) 0.45(3) 0.037(15) 0.211(17) 0.089(11)
N6 0.075(3) 0.091(3) 0.098(4) 0.007(3) 0.036(3) 0.007(2)
O8 0.260(15) 0.243(14) 0.252(16) 0.167(13) 0.176(13) 0.092(10)
N5 0.090(3) 0.107(3) 0.096(3) 0.009(3) 0.043(3) 0.020(3)
F9 0.163(9) 0.258(17) 0.207(12) -0.114(12) 0.055(8) -0.040(8)
N2 0.080(3) 0.085(3) 0.088(3) 0.011(2) 0.029(2) -0.005(2)
O4 0.145(6) 0.144(6) 0.202(8) -0.017(5) 0.034(6) -0.036(5)
N1 0.083(3) 0.101(3) 0.100(3) 0.003(3) 0.036(3) -0.007(3)
F8 0.33(2) 0.32(2) 0.145(9) 0.060(11) 0.076(13) 0.226(19)
N7 0.088(3) 0.119(4) 0.108(4) -0.007(3) 0.048(3) 0.011(3)
F10 0.35(2) 0.093(5) 0.177(13) 0.034(6) 0.139(15) 0.039(8)
O7 0.234(18) 0.48(4) 0.234(15) -0.04(2) 0.092(12) 0.066(17)
N4 0.076(4) 0.163(6) 0.126(5) 0.012(4) 0.024(4) 0.001(4)
O3 0.233(11) 0.254(10) 0.265(12) 0.039(10) 0.194(11) 0.074(9)
N3 0.079(3) 0.091(3) 0.105(4) 0.012(3) 0.026(3) -0.006(2)
O9 0.125(7) 0.239(16) 0.145(12) -0.024(12) 0.044(7) 0.021(10)
O10 0.184(12) 0.235(17) 0.114(7) 0.001(9) 0.034(7) 0.069(12)
O11 0.151(8) 0.227(15) 0.142(10) 0.047(11) 0.032(8) 0.053(10)
F7 0.292(17) 0.34(2) 0.206(15) -0.021(15) 0.139(14) -0.124(17)
N9 0.291(16) 0.180(12) 0.218(14) -0.051(12) 0.057(11) -0.009(11)
C23 0.079(3) 0.094(4) 0.086(4) 0.016(3) 0.028(3) 0.008(3)
C22 0.099(4) 0.076(3) 0.098(4) 0.003(3) 0.042(4) 0.000(3)
N8 0.087(4) 0.176(7) 0.157(6) 0.034(5) 0.038(4) 0.037(4)
N10 0.125(9) 0.099(6) 0.121(7) -0.052(5) 0.051(7) -0.020(6)
O12 0.32(2) 0.180(14) 0.31(2) -0.016(16) 0.19(2) -0.105(17)
C29 0.101(5) 0.092(4) 0.082(4) 0.003(3) 0.043(4) 0.006(3)
C17 0.119(5) 0.092(4) 0.111(5) -0.006(3) 0.062(4) -0.013(4)
C18 0.146(7) 0.147(7) 0.128(7) 0.003(5) 0.067(6) 0.043(6)
C1 0.093(5) 0.122(6) 0.127(6) 0.012(5) 0.032(4) -0.017(4)
C4 0.123(6) 0.094(5) 0.163(8) 0.025(5) 0.036(6) 0.002(4)
C12 0.098(4) 0.085(3) 0.090(4) 0.010(3) 0.047(4) 0.002(3)
C5 0.093(4) 0.096(4) 0.104(4) 0.006(3) 0.043(4) -0.008(3)
C6 0.075(3) 0.088(3) 0.100(4) 0.013(3) 0.036(3) 0.006(3)
C7 0.089(4) 0.101(4) 0.104(5) 0.012(4) 0.021(4) 0.003(3)
C39 0.194(14) 0.264(14) 0.151(10) 0.107(11) 0.092(9) 0.069(10)
C25 0.110(6) 0.195(9) 0.089(5) 0.011(5) 0.026(5) -0.035(6)
C19 0.177(10) 0.171(8) 0.128(7) 0.002(6) 0.094(8) 0.036(7)
C13 0.092(4) 0.113(4) 0.094(4) 0.004(3) 0.049(4) -0.004(3)
C40 0.168(12) 0.157(9) 0.180(11) -0.037(10) 0.081(8) 0.007(8)
C24 0.079(4) 0.128(5) 0.121(6) 0.037(5) 0.031(4) 0.004(4)
C21 0.133(6) 0.113(5) 0.088(5) 0.009(3) 0.051(4) 0.001(4)
C20 0.171(9) 0.149(7) 0.113(6) -0.004(5) 0.080(7) 0.000(6)
C15 0.150(8) 0.095(5) 0.217(11) 0.026(6) 0.089(8) 0.015(5)
C30 0.116(5) 0.103(4) 0.117(6) -0.004(4) 0.066(5) 0.000(4)
C41 0.152(11) 0.085(7) 0.198(10) 0.042(8) 0.056(8) -0.001(6)
C16 0.109(6) 0.129(7) 0.139(7) -0.031(5) 0.064(5) -0.025(5)
C2 0.118(7) 0.140(8) 0.182(9) 0.013(6) 0.047(7) -0.046(6)
C11 0.105(7) 0.202(11) 0.162(9) -0.014(9) 0.030(7) -0.015(7)
C38 0.158(9) 0.087(5) 0.211(11) 0.007(6) 0.109(9) 0.009(5)
C14 0.133(6) 0.095(5) 0.165(8) 0.018(5) 0.081(6) 0.005(4)
C35 0.139(7) 0.118(5) 0.135(6) 0.005(5) 0.082(6) 0.003(5)
C8 0.117(6) 0.135(6) 0.148(8) 0.046(6) 0.024(6) -0.002(5)
C44 0.190(10) 0.114(7) 0.108(8) 0.020(7) 0.083(9) 0.019(8)
C3 0.128(7) 0.112(6) 0.217(11) 0.048(7) 0.057(8) -0.012(5)
C37 0.153(9) 0.139(8) 0.215(13) -0.035(9) 0.033(9) -0.005(7)
C31 0.185(9) 0.139(7) 0.118(7) -0.003(5) 0.082(7) 0.003(6)
C10 0.156(12) 0.156(9) 0.185(12) 0.008(9) -0.054(10) 0.030(9)
C34 0.190(11) 0.143(7) 0.192(12) 0.011(7) 0.141(10) 0.024(7)
C27 0.090(8) 0.34(3) 0.149(12) 0.106(15) 0.014(8) 0.020(11)
C26 0.119(10) 0.283(19) 0.108(7) 0.031(9) 0.026(7) -0.037(10)
C43 0.205(11) 0.102(7) 0.107(8) 0.017(6) 0.071(8) 0.002(9)
C32 0.219(14) 0.170(9) 0.139(8) -0.014(7) 0.116(10) -0.001(9)
C9 0.136(8) 0.145(8) 0.134(8) 0.032(6) 0.011(7) -0.011(7)
C28 0.115(8) 0.252(16) 0.208(14) 0.076(12) 0.058(10) 0.076(9)
C33 0.196(12) 0.182(10) 0.176(12) 0.022(8) 0.128(11) 0.036(9)
C36 0.143(11) 0.30(2) 0.27(2) 0.013(17) 0.139(13) 0.020(11)
C42 0.185(11) 0.113(6) 0.089(6) 0.068(5) 0.071(7) 0.039(7)
N9A 0.39(3) 0.45(3) 0.203(17) 0.039(17) 0.169(18) 0.00(2)
S1A 0.49(2) 0.40(2) 0.212(12) -0.013(13) 0.198(15) -0.037(19)
O6A 0.61(6) 0.25(3) 0.193(16) -0.043(19) 0.18(3) -0.03(4)
O5A 0.41(4) 0.53(4) 0.23(4) -0.05(3) 0.10(4) -0.14(4)
C39A 0.35(2) 0.35(2) 0.109(12) -0.021(15) 0.067(12) -0.080(19)
S2A 0.226(14) 0.42(2) 0.260(15) 0.043(16) 0.108(12) -0.022(13)
F1A 0.21(2) 0.37(2) 0.35(3) 0.13(2) 0.17(2) -0.018(19)
F2A 0.31(2) 0.48(4) 0.21(2) 0.00(3) -0.12(2) 0.01(3)
C40A 0.177(12) 0.135(9) 0.111(9) -0.072(8) 0.119(9) -0.079(9)
O8A 0.24(3) 0.46(4) 0.29(3) 0.08(3) 0.13(3) 0.01(3)
O7A 0.24(4) 0.49(5) 0.51(6) 0.11(4) 0.20(3) -0.01(3)
C41A 0.214(15) 0.41(2) 0.165(15) -0.031(19) 0.057(13) -0.060(15)
F4A 0.43(4) 0.163(12) 0.35(3) -0.061(17) 0.19(3) -0.09(2)
F3A 0.37(3) 0.30(3) 0.33(3) -0.16(2) 0.24(3) -0.02(3)
F5A 0.173(17) 0.43(3) 0.184(18) -0.02(2) 0.104(15) -0.050(18)
F6A 0.28(3) 0.53(5) 0.203(18) 0.02(3) 0.079(16) -0.08(3)
N10A 0.36(3) 0.231(19) 0.141(14) -0.029(13) 0.049(15) 0.10(2)
S4A 0.297(18) 0.277(14) 0.161(10) 0.002(9) 0.063(10) 0.157(13)
O11A 0.35(3) 0.35(4) 0.131(16) 0.042(19) 0.056(18) 0.04(3)
O12A 0.35(3) 0.39(5) 0.25(4) -0.01(3) 0.13(3) 0.17(3)
C44A 0.232(18) 0.246(17) 0.212(19) 0.017(13) 0.091(14) 0.098(17)
S3A 0.34(2) 0.249(14) 0.200(12) -0.053(10) 0.088(13) -0.007(14)
F11A 0.23(2) 0.247(19) 0.27(2) 0.021(16) 0.150(17) 0.091(18)
F12A 0.29(2) 0.28(2) 0.31(3) 0.07(2) 0.088(19) -0.10(2)
C43A 0.267(18) 0.236(16) 0.178(16) -0.005(13) 0.089(12) 0.072(18)
O9A 0.34(3) 0.30(4) 0.31(4) 0.03(3) 0.06(2) -0.10(3)
O10A 0.35(3) 0.177(17) 0.174(14) -0.061(12) 0.097(18) 0.024(19)
C42A 0.26(2) 0.223(16) 0.199(16) -0.009(12) 0.093(14) 0.024(17)
F9A 0.190(14) 0.25(2) 0.33(2) 0.039(17) 0.027(15) 0.109(14)
F10A 0.30(3) 0.234(16) 0.22(2) 0.013(13) 0.110(19) 0.133(16)
F8A 0.30(3) 0.135(14) 0.177(15) 0.033(9) 0.058(16) 0.033(16)
F7A 0.26(2) 0.29(3) 0.34(3) 0.12(2) 0.14(2) 0.086(19)

loop_
_atom_type_symbol
_atom_type_description
_atom_type_scat_dispersion_real
_atom_type_scat_dispersion_imag
_atom_type_scat_source
C C 0.0033 0.0016 'International Tables Vol C Tables 4.2.6.8 and 6.1.1.4'
H H 0.0000 0.0000 'International Tables Vol C Tables 4.2.6.8 and 6.1.1.4'
F F 0.0171 0.0103 'International Tables Vol C Tables 4.2.6.8 and 6.1.1.4'
Fe Fe 0.3463 0.8444 'International Tables Vol C Tables 4.2.6.8 and 6.1.1.4'
N N 0.0061 0.0033 'International Tables Vol C Tables 4.2.6.8 and 6.1.1.4'
O O 0.0106 0.0060 'International Tables Vol C Tables 4.2.6.8 and 6.1.1.4'
S S 0.1246 0.1234 'International Tables Vol C Tables 4.2.6.8 and 6.1.1.4'

loop_
_exptl_crystal_face_index_h
_exptl_crystal_face_index_k
_exptl_crystal_face_index_l
_exptl_crystal_face_perp_dist
-13 -9 25 0.1471
-1 -23 -9 0.1005
-12 -10 24 0.1426
15 -14 6 0.0613
14 8 -25 0.0902
-22 4 1 0.0570
16 -17 0 0.0677
-6 24 10 0.0886
4 25 -1 0.0713
-1 23 10 0.0780
14 20 -2 0.0593
11 19 7 0.0615
-11 -19 -6 0.1068
13 -8 12 0.0592
22 -4 -2 0.0781
5 -25 1 0.0964
10 -23 -10 0.0917
14 -12 -23 0.0851
0 -18 -17 0.0825
9 -3 -26 0.0927
-11 -9 -13 0.0693
-16 19 1 0.0733
11 20 -16 0.0849

loop_
_geom_angle_atom_site_label_1
_geom_angle_atom_site_label_2
_geom_angle_atom_site_label_3
_geom_angle
_geom_angle_site_symmetry_1
_geom_angle_site_symmetry_3
_geom_angle_publ_flag
O1 Fe1 O2 94.6(2) . . ?
O1 Fe1 N6 98.43(19) . . ?
O1 Fe1 N5 96.2(2) . . ?
O1 Fe1 N2 73.84(17) . . ?
O1 Fe1 N1 147.3(2) . . ?
O2 Fe1 N5 147.6(2) . . ?
O2 Fe1 N1 92.4(2) . . ?
N6 Fe1 O2 74.7(2) . . ?
N6 Fe1 N5 73.5(2) . . ?
N6 Fe1 N2 171.33(19) . . ?
N6 Fe1 N1 114.2(2) . . ?
N2 Fe1 O2 101.6(2) . . ?
N2 Fe1 N5 110.7(2) . . ?
N2 Fe1 N1 73.49(19) . . ?
N1 Fe1 N5 94.7(2) . . ?
O6 S1 O5 112.2(8) . . ?
O6 S1 N9 118.1(10) . . ?
O6 S1 C39 111.1(9) . . ?
O5 S1 N9 115.3(11) . . ?
O5 S1 C39 96.3(9) . . ?
N9 S1 C39 100.7(6) . . ?
O8 S2 O7 119.6(8) . . ?
O8 S2 N9 109.3(10) . . ?
O8 S2 C41 121.6(9) . . ?
O7 S2 N9 104.2(9) . . ?
O7 S2 C41 101.1(7) . . ?
N9 S2 C41 97.7(7) . . ?
O11 S4 N10 109.8(10) . . ?
O11 S4 O12 119.4(10) . . ?
O11 S4 C44 108.7(10) . . ?
N10 S4 C44 103.3(5) . . ?
O12 S4 N10 108.3(13) . . ?
O12 S4 C44 106.1(11) . . ?
O9 S3 N10 99.5(12) . . ?
O9 S3 C42 92.5(11) . . ?
O10 S3 O9 121.3(11) . . ?
O10 S3 N10 117.9(12) . . ?
O10 S3 C42 112.9(10) . . ?
N10 S3 C42 109.2(6) . . ?
C12 O1 Fe1 117.5(4) . . ?
C29 O2 Fe1 114.8(4) . . ?
N7 N6 Fe1 112.9(4) . . ?
C23 N6 Fe1 122.5(4) . . ?
C23 N6 N7 124.1(5) . . ?
C22 N5 Fe1 115.6(4) . . ?
C18 N5 Fe1 124.9(6) . . ?
C18 N5 C22 118.7(7) . . ?
N3 N2 Fe1 115.3(4) . . ?
C6 N2 Fe1 120.8(4) . . ?
C6 N2 N3 122.8(5) . . ?
C37 O4 C16 119.8(9) . . ?
C1 N1 Fe1 125.4(5) . . ?
C5 N1 Fe1 116.4(4) . . ?
C5 N1 C1 118.1(6) . . ?
N6 N7 H2 123.1 . . ?
C29 N7 N6 113.8(5) . . ?
C29 N7 H2 123.1 . . ?
C11 N4 C7 116.3(9) . . ?
C34 O3 C36 117.7(11) . . ?
N2 N3 H1 123.0 . . ?
N2 N3 C12 114.0(5) . . ?
C12 N3 H1 123.0 . . ?
S1 N9 S2 112.9(9) . . ?
N6 C23 C22 112.4(5) . . ?
N6 C23 C24 123.0(6) . . ?
C24 C23 C22 124.6(7) . . ?
N5 C22 C23 115.0(6) . . ?
N5 C22 C21 120.5(7) . . ?
C21 C22 C23 124.4(7) . . ?
C24 N8 C28 114.7(11) . . ?
S3 N10 S4 131.9(7) . . ?
O2 C29 N7 123.4(6) . . ?
O2 C29 C30 120.6(6) . . ?
N7 C29 C30 115.9(7) . . ?
C13 C17 H3 121.6 . . ?
C16 C17 H3 121.6 . . ?
C16 C17 C13 116.8(7) . . ?
N5 C18 H38 118.0 . . ?
N5 C18 C19 124.1(9) . . ?
C19 C18 H38 118.0 . . ?
N1 C1 H19 117.3 . . ?
C2 C1 N1 125.5(8) . . ?
C2 C1 H19 117.3 . . ?
C5 C4 H16 119.9 . . ?
C3 C4 H16 119.9 . . ?
C3 C4 C5 120.2(9) . . ?
O1 C12 N3 119.1(5) . . ?
O1 C12 C13 121.7(6) . . ?
N3 C12 C13 119.2(6) . . ?
N1 C5 C4 119.0(7) . . ?
N1 C5 C6 116.3(6) . . ?
C4 C5 C6 124.5(7) . . ?
N2 C6 C5 111.8(5) . . ?
N2 C6 C7 124.0(6) . . ?
C5 C6 C7 124.2(5) . . ?
N4 C7 C6 115.8(6) . . ?
N4 C7 C8 122.0(7) . . ?
C8 C7 C6 122.2(7) . . ?
F1 C39 S1 110.0(9) . . ?
F1 C39 F2 107.1(9) . . ?
F1 C39 C40 110.6(9) . . ?
F2 C39 S1 107.0(8) . . ?
F2 C39 C40 107.8(9) . . ?
C40 C39 S1 114.1(7) . . ?
C24 C25 H30 120.7 . . ?
C24 C25 C26 118.6(12) . . ?
C26 C25 H30 120.7 . . ?
C18 C19 H37 122.0 . . ?
C20 C19 C18 115.9(9) . . ?
C20 C19 H37 122.0 . . ?
C17 C13 C12 123.4(6) . . ?
C17 C13 C14 121.1(7) . . ?
C14 C13 C12 115.5(6) . . ?
F4 C40 C39 110.0(8) . . ?
F4 C40 C41 107.3(9) . . ?
F3 C40 F4 112.3(9) . . ?
F3 C40 C39 110.0(10) . . ?
F3 C40 C41 104.5(11) . . ?
C39 C40 C41 112.7(7) . . ?
N8 C24 C23 115.5(8) . . ?
N8 C24 C25 122.1(8) . . ?
C25 C24 C23 122.4(9) . . ?
C22 C21 H35 121.1 . . ?
C20 C21 C22 117.8(9) . . ?
C20 C21 H35 121.1 . . ?
C19 C20 C21 122.8(9) . . ?
C19 C20 H36 118.6 . . ?
C21 C20 H36 118.6 . . ?
C38 C15 H5A 120.4 . . ?
C14 C15 H5A 120.4 . . ?
C14 C15 C38 119.2(9) . . ?
C35 C30 C29 120.7(8) . . ?
C31 C30 C29 118.3(8) . . ?
C31 C30 C35 120.9(8) . . ?
F5 C41 S2 110.5(9) . . ?
F5 C41 F6 109.9(9) . . ?
F5 C41 C40 110.6(9) . . ?
F6 C41 S2 107.4(8) . . ?
F6 C41 C40 107.9(9) . . ?
C40 C41 S2 110.5(7) . . ?
O4 C16 C17 121.2(9) . . ?
C38 C16 O4 117.2(10) . . ?
C38 C16 C17 121.6(9) . . ?
C1 C2 H18 121.5 . . ?
C1 C2 C3 116.9(8) . . ?
C3 C2 H18 121.5 . . ?
N4 C11 H14 118.8 . . ?
N4 C11 C10 122.4(12) . . ?
C10 C11 H14 118.8 . . ?
C15 C38 H4 118.4 . . ?
C16 C38 C15 123.2(9) . . ?
C16 C38 H4 118.4 . . ?
C13 C14 H6 121.1 . . ?
C15 C14 C13 117.9(9) . . ?
C15 C14 H6 121.1 . . ?
C30 C35 H21 119.9 . . ?
C30 C35 C34 120.3(10) . . ?
C34 C35 H21 119.9 . . ?
C7 C8 H11 119.2 . . ?
C9 C8 C7 121.7(10) . . ?
C9 C8 H11 119.2 . . ?
F11 C44 S4 112.1(9) . . ?
F11 C44 F12 105.2(10) . . ?
F11 C44 C43 113.6(12) . . ?
F12 C44 S4 108.7(9) . . ?
F12 C44 C43 103.1(13) . . ?
C43 C44 S4 113.3(7) . . ?
C4 C3 C2 119.9(9) . . ?
C4 C3 H17 120.0 . . ?
C2 C3 H17 120.0 . . ?
O4 C37 H8A 109.5 . . ?
O4 C37 H8B 109.5 . . ?
O4 C37 H8C 109.5 . . ?
H8A C37 H8B 109.5 . . ?
H8A C37 H8C 109.5 . . ?
H8B C37 H8C 109.5 . . ?
C30 C31 H25 120.3 . . ?
C30 C31 C32 119.3(11) . . ?
C32 C31 H25 120.3 . . ?
C11 C10 H13 119.6 . . ?
C9 C10 C11 120.7(10) . . ?
C9 C10 H13 119.6 . . ?
O3 C34 C35 126.4(14) . . ?
O3 C34 C33 117.5(11) . . ?
C35 C34 C33 116.0(12) . . ?
C26 C27 H32 120.1 . . ?
C26 C27 C28 119.7(15) . . ?
C28 C27 H32 120.1 . . ?
C25 C26 H31 119.2 . . ?
C27 C26 C25 121.7(17) . . ?
C27 C26 H31 119.2 . . ?
F9 C43 C44 94.4(11) . . ?
F9 C43 C42 104.8(9) . . ?
F10 C43 F9 103.6(9) . . ?
F10 C43 C44 110.3(11) . . ?
F10 C43 C42 119.3(10) . . ?
C44 C43 C42 119.6(7) . . ?
C31 C32 H24 119.2 . . ?
C33 C32 C31 121.5(13) . . ?
C33 C32 H24 119.2 . . ?
C8 C9 H12 121.6 . . ?
C10 C9 C8 116.7(11) . . ?
C10 C9 H12 121.6 . . ?
N8 C28 C27 123.1(15) . . ?
N8 C28 H33 118.4 . . ?
C27 C28 H33 118.4 . . ?
C34 C33 H23 119.2 . . ?
C32 C33 C34 121.6(12) . . ?
C32 C33 H23 119.2 . . ?
O3 C36 H27A 109.5 . . ?
O3 C36 H27B 109.5 . . ?
O3 C36 H27C 109.5 . . ?
H27A C36 H27B 109.5 . . ?
H27A C36 H27C 109.5 . . ?
H27B C36 H27C 109.5 . . ?
F8 C42 S3 114.3(9) . . ?
F8 C42 F7 100.5(8) . . ?
F8 C42 C43 108.7(9) . . ?
F7 C42 S3 108.2(9) . . ?
F7 C42 C43 103.5(8) . . ?
C43 C42 S3 119.4(5) . . ?
S1A N9A S2A 109.3(12) . . ?
N9A S1A C39A 96.2(9) . . ?
O6A S1A N9A 120.3(14) . . ?
O6A S1A O5A 116.0(14) . . ?
O6A S1A C39A 108.2(13) . . ?
O5A S1A N9A 115.8(14) . . ?
O5A S1A C39A 93.5(11) . . ?
F1A C39A S1A 104.2(11) . . ?
F1A C39A C40A 109.9(11) . . ?
F2A C39A S1A 105.4(12) . . ?
F2A C39A F1A 114.3(13) . . ?
F2A C39A C40A 113.1(13) . . ?
C40A C39A S1A 109.3(8) . . ?
N9A S2A C41A 99.5(8) . . ?
O8A S2A N9A 109.1(15) . . ?
O8A S2A O7A 115.1(13) . . ?
O8A S2A C41A 128.7(14) . . ?
O7A S2A N9A 98.9(12) . . ?
O7A S2A C41A 100.8(11) . . ?
C39A C40A C41A 110.9(8) . . ?
F4A C40A C39A 109.8(10) . . ?
F4A C40A C41A 107.3(11) . . ?
F3A C40A C39A 112.0(12) . . ?
F3A C40A C41A 102.8(12) . . ?
F3A C40A F4A 113.8(11) . . ?
C40A C41A S2A 113.8(9) . . ?
F5A C41A S2A 114.3(12) . . ?
F5A C41A C40A 110.9(10) . . ?
F5A C41A F6A 105.5(12) . . ?
F6A C41A S2A 107.4(11) . . ?
F6A C41A C40A 103.9(11) . . ?
S4A N10A S3A 130.6(19) . . ?
N10A S4A O12A 109(2) . . ?
N10A S4A C44A 110.5(15) . . ?
O11A S4A N10A 107(2) . . ?
O11A S4A O12A 115(2) . . ?
O11A S4A C44A 108.7(19) . . ?
O12A S4A C44A 107(2) . . ?
F11A C44A S4A 112.3(18) . . ?
F11A C44A F12A 110(2) . . ?
F11A C44A C43A 116(2) . . ?
F12A C44A S4A 110(2) . . ?
F12A C44A C43A 94(2) . . ?
C43A C44A S4A 113.0(16) . . ?
N10A S3A O9A 94(2) . . ?
N10A S3A C42A 113.0(16) . . ?
O9A S3A C42A 91.2(19) . . ?
O10A S3A N10A 118(2) . . ?
O10A S3A O9A 126(3) . . ?
O10A S3A C42A 111.6(16) . . ?
C42A C43A C44A 114.7(18) . . ?
F9A C43A C44A 93.3(19) . . ?
F9A C43A C42A 114(2) . . ?
F10A C43A C44A 111(2) . . ?
F10A C43A C42A 112(2) . . ?
F10A C43A F9A 111(2) . . ?
C43A C42A S3A 118.9(16) . . ?
F8A C42A S3A 116.9(18) . . ?
F8A C42A C43A 112(2) . . ?
F8A C42A F7A 93(2) . . ?
F7A C42A S3A 108(2) . . ?
F7A C42A C43A 104(2) . . ?

loop_
_geom_bond_atom_site_label_1
_geom_bond_atom_site_label_2
_geom_bond_distance
_geom_bond_site_symmetry_2
_geom_bond_publ_flag
Fe1 O1 2.092(5) . ?
Fe1 O2 2.128(5) . ?
Fe1 N6 2.093(5) . ?
Fe1 N5 2.170(6) . ?
Fe1 N2 2.110(5) . ?
Fe1 N1 2.151(5) . ?
S1 O6 1.461(12) . ?
S1 O5 1.485(12) . ?
S1 N9 1.570(13) . ?
S1 C39 1.849(12) . ?
S2 O8 1.392(13) . ?
S2 O7 1.460(12) . ?
S2 N9 1.642(13) . ?
S2 C41 1.850(13) . ?
S4 O11 1.376(12) . ?
S4 N10 1.495(12) . ?
S4 O12 1.463(13) . ?
S4 C44 1.837(11) . ?
S3 O9 1.477(13) . ?
S3 O10 1.311(12) . ?
S3 N10 1.494(12) . ?
S3 C42 1.756(11) . ?
F5 C41 1.295(12) . ?
F6 C41 1.332(11) . ?
F1 C39 1.308(13) . ?
F4 C40 1.337(11) . ?
F3 C40 1.292(11) . ?
F2 C39 1.358(13) . ?
F11 C44 1.328(12) . ?
O1 C12 1.237(8) . ?
O2 C29 1.189(8) . ?
F12 C44 1.376(15) . ?
N6 N7 1.399(8) . ?
N6 C23 1.288(8) . ?
N5 C22 1.356(9) . ?
N5 C18 1.300(10) . ?
F9 C43 1.430(14) . ?
N2 N3 1.343(7) . ?
N2 C6 1.302(7) . ?
O4 C16 1.336(11) . ?
O4 C37 1.333(15) . ?
N1 C1 1.343(10) . ?
N1 C5 1.318(9) . ?
F8 C42 1.353(12) . ?
N7 H2 0.8600 . ?
N7 C29 1.323(9) . ?
F10 C43 1.296(11) . ?
N4 C7 1.342(10) . ?
N4 C11 1.308(13) . ?
O3 C34 1.313(16) . ?
O3 C36 1.42(2) . ?
N3 H1 0.8600 . ?
N3 C12 1.373(8) . ?
F7 C42 1.431(13) . ?
C23 C22 1.477(10) . ?
C23 C24 1.475(9) . ?
C22 C21 1.382(10) . ?
N8 C24 1.343(13) . ?
N8 C28 1.358(15) . ?
C29 C30 1.521(10) . ?
C17 H3 0.9300 . ?
C17 C13 1.400(10) . ?
C17 C16 1.395(11) . ?
C18 H38 0.9300 . ?
C18 C19 1.396(14) . ?
C1 H19 0.9300 . ?
C1 C2 1.328(14) . ?
C4 H16 0.9300 . ?
C4 C5 1.414(11) . ?
C4 C3 1.337(13) . ?
C12 C13 1.471(9) . ?
C5 C6 1.471(9) . ?
C6 C7 1.489(9) . ?
C7 C8 1.369(12) . ?
C39 C40 1.541(11) . ?
C25 H30 0.9300 . ?
C25 C24 1.378(14) . ?
C25 C26 1.389(18) . ?
C19 H37 0.9300 . ?
C19 C20 1.325(14) . ?
C13 C14 1.407(11) . ?
C40 C41 1.569(11) . ?
C21 H35 0.9300 . ?
C21 C20 1.371(14) . ?
C20 H36 0.9300 . ?
C15 H5A 0.9300 . ?
C15 C38 1.377(15) . ?
C15 C14 1.376(14) . ?
C30 C35 1.372(11) . ?
C30 C31 1.319(12) . ?
C16 C38 1.286(13) . ?
C2 H18 0.9300 . ?
C2 C3 1.369(14) . ?
C11 H14 0.9300 . ?
C11 C10 1.43(2) . ?
C38 H4 0.9300 . ?
C14 H6 0.9300 . ?
C35 H21 0.9300 . ?
C35 C34 1.414(13) . ?
C8 H11 0.9300 . ?
C8 C9 1.363(14) . ?
C44 C43 1.527(13) . ?
C3 H17 0.9300 . ?
C37 H8A 0.9600 . ?
C37 H8B 0.9600 . ?
C37 H8C 0.9600 . ?
C31 H25 0.9300 . ?
C31 C32 1.443(15) . ?
C10 H13 0.9300 . ?
C10 C9 1.30(2) . ?
C34 C33 1.453(19) . ?
C27 H32 0.9300 . ?
C27 C26 1.21(3) . ?
C27 C28 1.41(3) . ?
C26 H31 0.9300 . ?
C43 C42 1.532(11) . ?
C32 H24 0.9300 . ?
C32 C33 1.247(17) . ?
C9 H12 0.9300 . ?
C28 H33 0.9300 . ?
C33 H23 0.9300 . ?
C36 H27A 0.9600 . ?
C36 H27B 0.9600 . ?
C36 H27C 0.9600 . ?
N9A S1A 1.584(19) . ?
N9A S2A 1.670(18) . ?
S1A O6A 1.423(17) . ?
S1A O5A 1.46(2) . ?
S1A C39A 1.941(17) . ?
C39A F1A 1.298(16) . ?
C39A F2A 1.264(16) . ?
C39A C40A 1.551(13) . ?
S2A O8A 1.369(17) . ?
S2A O7A 1.542(19) . ?
S2A C41A 1.786(16) . ?
C40A C41A 1.580(13) . ?
C40A F4A 1.330(14) . ?
C40A F3A 1.285(13) . ?
C41A F5A 1.290(14) . ?
C41A F6A 1.394(16) . ?
N10A S4A 1.46(2) . ?
N10A S3A 1.50(2) . ?
S4A O11A 1.38(2) . ?
S4A O12A 1.48(2) . ?
S4A C44A 1.831(19) . ?
C44A F11A 1.29(2) . ?
C44A F12A 1.41(2) . ?
C44A C43A 1.54(2) . ?
S3A O9A 1.50(2) . ?
S3A O10A 1.259(19) . ?
S3A C42A 1.733(19) . ?
C43A C42A 1.53(2) . ?
C43A F9A 1.42(2) . ?
C43A F10A 1.283(19) . ?
C42A F8A 1.36(2) . ?
C42A F7A 1.40(2) . ?

loop_
_geom_torsion_atom_site_label_1
_geom_torsion_atom_site_label_2
_geom_torsion_atom_site_label_3
_geom_torsion_atom_site_label_4
_geom_torsion
_geom_torsion_site_symmetry_1
_geom_torsion_site_symmetry_2
_geom_torsion_site_symmetry_3
_geom_torsion_site_symmetry_4
_geom_torsion_publ_flag
Fe1 O1 C12 N3 4.4(8) . . . . ?
Fe1 O1 C12 C13 -173.3(4) . . . . ?
Fe1 O2 C29 N7 7.5(8) . . . . ?
Fe1 O2 C29 C30 -173.3(5) . . . . ?
Fe1 N6 N7 C29 -0.6(6) . . . . ?
Fe1 N6 C23 C22 -9.6(7) . . . . ?
Fe1 N6 C23 C24 169.6(5) . . . . ?
Fe1 N5 C22 C23 -8.1(7) . . . . ?
Fe1 N5 C22 C21 167.2(5) . . . . ?
Fe1 N5 C18 C19 -163.9(9) . . . . ?
Fe1 N2 N3 C12 -4.1(7) . . . . ?
Fe1 N2 C6 C5 12.0(7) . . . . ?
Fe1 N2 C6 C7 -168.9(5) . . . . ?
Fe1 N1 C1 C2 173.2(9) . . . . ?
Fe1 N1 C5 C4 -177.7(7) . . . . ?
Fe1 N1 C5 C6 6.0(8) . . . . ?
S1 C39 C40 F4 67.2(12) . . . . ?
S1 C39 C40 F3 -168.6(10) . . . . ?
S1 C39 C40 C41 -52.5(11) . . . . ?
S4 C44 C43 F9 -68.1(10) . . . . ?
S4 C44 C43 F10 -174.3(11) . . . . ?
S4 C44 C43 C42 41.6(16) . . . . ?
F1 C39 C40 F4 -168.2(13) . . . . ?
F1 C39 C40 F3 -44.0(14) . . . . ?
F1 C39 C40 C41 72.1(13) . . . . ?
F4 C40 C41 S2 -63.7(10) . . . . ?
F4 C40 C41 F5 173.7(12) . . . . ?
F4 C40 C41 F6 53.4(13) . . . . ?
F3 C40 C41 S2 176.9(10) . . . . ?
F3 C40 C41 F5 54.3(14) . . . . ?
F3 C40 C41 F6 -66.0(13) . . . . ?
F2 C39 C40 F4 -51.5(14) . . . . ?
F2 C39 C40 F3 72.7(14) . . . . ?
F2 C39 C40 C41 -171.1(10) . . . . ?
F11 C44 C43 F9 61.3(12) . . . . ?
F11 C44 C43 F10 -44.9(17) . . . . ?
F11 C44 C43 C42 171.0(11) . . . . ?
O1 C12 C13 C17 173.7(6) . . . . ?
O1 C12 C13 C14 -7.2(9) . . . . ?
O2 C29 C30 C35 -169.2(7) . . . . ?
O2 C29 C30 C31 7.3(11) . . . . ?
O6 S1 N9 S2 50.3(14) . . . . ?
O6 S1 C39 F1 163.8(12) . . . . ?
O6 S1 C39 F2 47.9(13) . . . . ?
O6 S1 C39 C40 -71.3(11) . . . . ?
F12 C44 C43 F9 174.6(9) . . . . ?
F12 C44 C43 F10 68.3(13) . . . . ?
F12 C44 C43 C42 -75.7(13) . . . . ?
O5 S1 N9 S2 -173.1(10) . . . . ?
O5 S1 C39 F1 47.0(13) . . . . ?
O5 S1 C39 F2 -69.0(13) . . . . ?
O5 S1 C39 C40 171.9(12) . . . . ?
N6 N7 C29 O2 -4.7(9) . . . . ?
N6 N7 C29 C30 176.1(5) . . . . ?
N6 C23 C22 N5 11.3(8) . . . . ?
N6 C23 C22 C21 -163.8(6) . . . . ?
N6 C23 C24 N8 31.6(10) . . . . ?
N6 C23 C24 C25 -146.0(8) . . . . ?
O8 S2 N9 S1 -51.8(13) . . . . ?
O8 S2 C41 F5 177.8(11) . . . . ?
O8 S2 C41 F6 -62.3(12) . . . . ?
O8 S2 C41 C40 55.2(11) . . . . ?
N5 C22 C21 C20 1.5(10) . . . . ?
N5 C18 C19 C20 -5.7(17) . . . . ?
F9 C43 C42 S3 79.7(11) . . . . ?
F9 C43 C42 F8 -146.8(14) . . . . ?
F9 C43 C42 F7 -40.6(13) . . . . ?
N2 N3 C12 O1 -0.1(9) . . . . ?
N2 N3 C12 C13 177.6(5) . . . . ?
N2 C6 C7 N4 -33.4(10) . . . . ?
N2 C6 C7 C8 143.6(9) . . . . ?
O4 C16 C38 C15 175.7(10) . . . . ?
N1 C1 C2 C3 1.7(18) . . . . ?
N1 C5 C6 N2 -11.5(9) . . . . ?
N1 C5 C6 C7 169.5(6) . . . . ?
N7 N6 C23 C22 179.1(5) . . . . ?
N7 N6 C23 C24 -1.6(10) . . . . ?
N7 C29 C30 C35 10.1(10) . . . . ?
N7 C29 C30 C31 -173.5(7) . . . . ?
F10 C43 C42 S3 -165.1(13) . . . . ?
F10 C43 C42 F8 -31.6(18) . . . . ?
F10 C43 C42 F7 74.7(16) . . . . ?
O7 S2 N9 S1 179.2(10) . . . . ?
O7 S2 C41 F5 -46.7(13) . . . . ?
O7 S2 C41 F6 73.2(12) . . . . ?
O7 S2 C41 C40 -169.4(10) . . . . ?
N4 C7 C8 C9 0.3(17) . . . . ?
N4 C11 C10 C9 -4(2) . . . . ?
O3 C34 C33 C32 -179.2(13) . . . . ?
N3 N2 C6 C5 179.9(6) . . . . ?
N3 N2 C6 C7 -1.0(10) . . . . ?
N3 C12 C13 C17 -3.9(9) . . . . ?
N3 C12 C13 C14 175.2(6) . . . . ?
O9 S3 N10 S4 63.1(17) . . . . ?
O9 S3 C42 F8 141.5(15) . . . . ?
O9 S3 C42 F7 30.5(13) . . . . ?
O9 S3 C42 C43 -87.4(13) . . . . ?
O10 S3 N10 S4 -163.7(13) . . . . ?
O10 S3 C42 F8 15.9(17) . . . . ?
O10 S3 C42 F7 -95.2(14) . . . . ?
O10 S3 C42 C43 147.0(13) . . . . ?
O11 S4 N10 S3 -67.2(16) . . . . ?
O11 S4 C44 F11 -61.5(15) . . . . ?
O11 S4 C44 F12 -177.4(13) . . . . ?
O11 S4 C44 C43 68.6(13) . . . . ?
N9 S1 C39 F1 -70.3(12) . . . . ?
N9 S1 C39 F2 173.8(11) . . . . ?
N9 S1 C39 C40 54.6(10) . . . . ?
N9 S2 C41 F5 59.4(11) . . . . ?
N9 S2 C41 F6 179.3(10) . . . . ?
N9 S2 C41 C40 -63.2(9) . . . . ?
C23 N6 N7 C29 171.3(6) . . . . ?
C23 C22 C21 C20 176.3(7) . . . . ?
C22 N5 C18 C19 4.9(14) . . . . ?
C22 C23 C24 N8 -149.3(7) . . . . ?
C22 C23 C24 C25 33.1(10) . . . . ?
C22 C21 C20 C19 -2.6(14) . . . . ?
N10 S4 C44 F11 -178.2(13) . . . . ?
N10 S4 C44 F12 66.0(12) . . . . ?
N10 S4 C44 C43 -48.0(12) . . . . ?
N10 S3 C42 F8 -117.5(14) . . . . ?
N10 S3 C42 F7 131.5(12) . . . . ?
N10 S3 C42 C43 13.6(13) . . . . ?
O12 S4 N10 S3 160.8(15) . . . . ?
O12 S4 C44 F11 68.0(18) . . . . ?
O12 S4 C44 F12 -47.8(16) . . . . ?
O12 S4 C44 C43 -161.8(15) . . . . ?
C29 C30 C35 C34 -179.2(7) . . . . ?
C29 C30 C31 C32 176.5(8) . . . . ?
C17 C13 C14 C15 -1.3(12) . . . . ?
C17 C16 C38 C15 -4.4(16) . . . . ?
C18 N5 C22 C23 -177.9(7) . . . . ?
C18 N5 C22 C21 -2.6(10) . . . . ?
C18 C19 C20 C21 4.4(16) . . . . ?
C1 N1 C5 C4 -1.8(11) . . . . ?
C1 N1 C5 C6 -178.2(7) . . . . ?
C1 C2 C3 C4 2.9(19) . . . . ?
C4 C5 C6 N2 172.4(8) . . . . ?
C4 C5 C6 C7 -6.6(12) . . . . ?
C12 C13 C14 C15 179.6(8) . . . . ?
C5 N1 C1 C2 -2.2(14) . . . . ?
C5 C4 C3 C2 -6.8(19) . . . . ?
C5 C6 C7 N4 145.6(7) . . . . ?
C5 C6 C7 C8 -37.4(12) . . . . ?
C6 N2 N3 C12 -172.6(6) . . . . ?
C6 C7 C8 C9 -176.5(11) . . . . ?
C7 N4 C11 C10 0.1(18) . . . . ?
C7 C8 C9 C10 -4(2) . . . . ?
C39 S1 N9 S2 -70.7(11) . . . . ?
C39 C40 C41 S2 57.5(10) . . . . ?
C39 C40 C41 F5 -65.1(13) . . . . ?
C39 C40 C41 F6 174.6(10) . . . . ?
C13 C17 C16 O4 -177.1(8) . . . . ?
C13 C17 C16 C38 3.0(12) . . . . ?
C24 C23 C22 N5 -167.9(6) . . . . ?
C24 C23 C22 C21 17.0(10) . . . . ?
C24 N8 C28 C27 1.0(19) . . . . ?
C24 C25 C26 C27 -3(2) . . . . ?
C30 C35 C34 O3 179.1(10) . . . . ?
C30 C35 C34 C33 -1.1(14) . . . . ?
C30 C31 C32 C33 6.8(18) . . . . ?
C41 S2 N9 S1 75.6(11) . . . . ?
C16 C17 C13 C12 178.8(6) . . . . ?
C16 C17 C13 C14 -0.2(10) . . . . ?
C11 N4 C7 C6 178.7(9) . . . . ?
C11 N4 C7 C8 1.7(14) . . . . ?
C11 C10 C9 C8 6(2) . . . . ?
C38 C15 C14 C13 0.2(15) . . . . ?
C14 C15 C38 C16 2.7(17) . . . . ?
C35 C30 C31 C32 -7.0(14) . . . . ?
C35 C34 C33 C32 1.0(18) . . . . ?
C44 S4 N10 S3 48.6(15) . . . . ?
C44 C43 C42 S3 -24.2(16) . . . . ?
C44 C43 C42 F8 109.3(15) . . . . ?
C44 C43 C42 F7 -144.5(14) . . . . ?
C3 C4 C5 N1 6.3(16) . . . . ?
C3 C4 C5 C6 -177.7(10) . . . . ?
C37 O4 C16 C17 -7.1(16) . . . . ?
C37 O4 C16 C38 172.9(13) . . . . ?
C31 C30 C35 C34 4.4(13) . . . . ?
C31 C32 C33 C34 -4(2) . . . . ?
C26 C25 C24 C23 178.8(9) . . . . ?
C26 C25 C24 N8 1.3(13) . . . . ?
C26 C27 C28 N8 -2(3) . . . . ?
C28 N8 C24 C23 -178.3(9) . . . . ?
C28 N8 C24 C25 -0.6(14) . . . . ?
C28 C27 C26 C25 3(3) . . . . ?
C36 O3 C34 C35 5.5(19) . . . . ?
C36 O3 C34 C33 -174.3(14) . . . . ?
C42 S3 N10 S4 -32.9(16) . . . . ?
N9A S2A C41A C40A -21.8(14) . . . . ?
N9A S2A C41A F5A 107.0(14) . . . . ?
N9A S2A C41A F6A -136.3(14) . . . . ?
S1A N9A S2A O8A 165.3(19) . . . . ?
S1A N9A S2A O7A 44.8(19) . . . . ?
S1A N9A S2A C41A -57.8(15) . . . . ?
S1A C39A C40A C41A -35.5(14) . . . . ?
S1A C39A C40A F4A 82.9(15) . . . . ?
S1A C39A C40A F3A -149.6(13) . . . . ?
C39A C40A C41A S2A 69.0(13) . . . . ?
C39A C40A C41A F5A -61.6(16) . . . . ?
C39A C40A C41A F6A -174.5(12) . . . . ?
S2A N9A S1A O6A -159.4(17) . . . . ?
S2A N9A S1A O5A -12(2) . . . . ?
S2A N9A S1A C39A 85.3(13) . . . . ?
F1A C39A C40A C41A 78.3(15) . . . . ?
F1A C39A C40A F4A -163.4(15) . . . . ?
F1A C39A C40A F3A -35.9(17) . . . . ?
F2A C39A C40A C41A -152.6(15) . . . . ?
F2A C39A C40A F4A -34(2) . . . . ?
F2A C39A C40A F3A 93.2(18) . . . . ?
O8A S2A C41A C40A 102(2) . . . . ?
O8A S2A C41A F5A -129(2) . . . . ?
O8A S2A C41A F6A -12(2) . . . . ?
O7A S2A C41A C40A -122.9(17) . . . . ?
O7A S2A C41A F5A 6.0(19) . . . . ?
O7A S2A C41A F6A 122.7(18) . . . . ?
F4A C40A C41A S2A -50.8(15) . . . . ?
F4A C40A C41A F5A 178.6(14) . . . . ?
F4A C40A C41A F6A 65.6(15) . . . . ?
F3A C40A C41A S2A -171.1(13) . . . . ?
F3A C40A C41A F5A 58.3(17) . . . . ?
F3A C40A C41A F6A -54.7(16) . . . . ?
N10A S4A C44A F11A -173(3) . . . . ?
N10A S4A C44A F12A 64(3) . . . . ?
N10A S4A C44A C43A -39(3) . . . . ?
N10A S3A C42A C43A 18(3) . . . . ?
N10A S3A C42A F8A -121(3) . . . . ?
N10A S3A C42A F7A 136(3) . . . . ?
S4A N10A S3A O9A 81(4) . . . . ?
S4A N10A S3A O10A -144(4) . . . . ?
S4A N10A S3A C42A -12(4) . . . . ?
S4A C44A C43A C42A 49(3) . . . . ?
S4A C44A C43A F9A -69(2) . . . . ?
S4A C44A C43A F10A 177(2) . . . . ?
O11A S4A C44A F11A -56(3) . . . . ?
O11A S4A C44A F12A -179(3) . . . . ?
O11A S4A C44A C43A 78(2) . . . . ?
O12A S4A C44A F11A 69(3) . . . . ?
O12A S4A C44A F12A -54(3) . . . . ?
O12A S4A C44A C43A -158(2) . . . . ?
C44A C43A C42A S3A -40(3) . . . . ?
C44A C43A C42A F8A 101(3) . . . . ?
C44A C43A C42A F7A -159(2) . . . . ?
S3A N10A S4A O11A -97(4) . . . . ?
S3A N10A S4A O12A 139(4) . . . . ?
S3A N10A S4A C44A 21(4) . . . . ?
F11A C44A C43A C42A -179(2) . . . . ?
F11A C44A C43A F9A 63(3) . . . . ?
F11A C44A C43A F10A -51(3) . . . . ?
F12A C44A C43A C42A -64(2) . . . . ?
F12A C44A C43A F9A 177.7(19) . . . . ?
F12A C44A C43A F10A 63(2) . . . . ?
O9A S3A C42A C43A -76(3) . . . . ?
O9A S3A C42A F8A 144(3) . . . . ?
O9A S3A C42A F7A 41(3) . . . . ?
O10A S3A C42A C43A 154(3) . . . . ?
O10A S3A C42A F8A 14(4) . . . . ?
O10A S3A C42A F7A -89(3) . . . . ?
F9A C43A C42A S3A 66(3) . . . . ?
F9A C43A C42A F8A -153(3) . . . . ?
F9A C43A C42A F7A -54(3) . . . . ?
F10A C43A C42A S3A -167(3) . . . . ?
F10A C43A C42A F8A -26(3) . . . . ?
F10A C43A C42A F7A 73(3) . . . . ?
